data_4122289
loop_
_publ_author_name
'Dale, Edward J.'
'Vermeulen, Nicolaas A.'
'Thomas, Andy A.'
'Barnes, Jonathan C.'
'Jur\'i\<cek, Michal'
'Blackburn, Anthea K.'
'Strutt, Nathan L.'
'Sarjeant, Amy A.'
'Stern, Charlotte L.'
'Denmark, Scott E.'
'Stoddart, J. Fraser'

_publ_section_title
;
 ExCage
;
_journal_issue 30
_journal_name_full 'Journal of the American Chemical Society'
_journal_page_first 10669
_journal_paper_doi 10.1021/ja5041557
_journal_volume 136
_journal_year 2014
_chemical_formula_moiety 'C66 H54 N6, C4 H6 N2, 6(F6 P)'
_chemical_formula_sum 'C70 H60 F36 N8 P6'
_chemical_formula_weight 1883.08
_chemical_name_systematic
;
 ?
;
_space_group_crystal_system orthorhombic
_space_group_IT_number 63
_space_group_name_Hall '-C 2c 2'
_space_group_name_H-M_alt 'C m c m'
_symmetry_space_group_name_Hall '-C 2c 2'
_symmetry_space_group_name_H-M 'C m c m'
_atom_sites_solution_hydrogens geom
_audit_creation_date 2013-05-13
_audit_creation_method
;
  Olex2 1.2
  (compiled 2013.04.25 svn.r2679, GUI svn.r4466)
;
_cell_angle_alpha 90
_cell_angle_beta 90
_cell_angle_gamma 90
_cell_formula_units_Z 4
_cell_length_a 18.0422(7)
_cell_length_b 28.4947(14)
_cell_length_c 21.5301(7)
_cell_measurement_reflns_used 9945
_cell_measurement_temperature 100.15
_cell_measurement_theta_max 27.303
_cell_measurement_theta_min 2.422
_cell_volume 11068.8(8)
_computing_cell_refinement 'SAINT V7.23A (Bruker, 2005)'
_computing_data_collection 'APEX2 V2.1-4 (Bruker, 2007)'
_computing_data_reduction 'Bruker SAINT'
_computing_molecular_graphics
;
O. V. Dolomanov, L. J. Bourhis, R. J. Gildea, J. A. K. Howard and H. Puschmann,
OLEX2: a complete structure solution, refinement and analysis program.
J. Appl. Cryst. (2009). 42, 339-341.
;
_computing_publication_material
;
O. V. Dolomanov, L. J. Bourhis, R. J. Gildea, J. A. K. Howard and H. Puschmann,
OLEX2: a complete structure solution, refinement and analysis program.
J. Appl. Cryst. (2009). 42, 339-341.
;
_computing_structure_refinement
;
SHELXL, G.M. Sheldrick, Acta Cryst.
(2008). A64, 112-122
;
_diffrn_ambient_temperature 100.15
_diffrn_detector_area_resol_mean 8
_diffrn_measured_fraction_theta_full 0.999
_diffrn_measured_fraction_theta_max 0.996
_diffrn_measurement_device_type 'Bruker Kappa APEX CCD area detector'
_diffrn_measurement_method '\w and \f scans'
_diffrn_radiation_monochromator graphite
_diffrn_radiation_type MoK\a
_diffrn_radiation_wavelength 0.71073
_diffrn_reflns_av_R_equivalents 0.0582
_diffrn_reflns_av_unetI/netI 0.0302
_diffrn_reflns_Laue_measured_fraction_full 0.999
_diffrn_reflns_Laue_measured_fraction_max 0.996
_diffrn_reflns_limit_h_max 23
_diffrn_reflns_limit_h_min -23
_diffrn_reflns_limit_k_max 37
_diffrn_reflns_limit_k_min -37
_diffrn_reflns_limit_l_max 27
_diffrn_reflns_limit_l_min -27
_diffrn_reflns_number 183299
_diffrn_reflns_point_group_measured_fraction_full 0.999
_diffrn_reflns_point_group_measured_fraction_max 0.996
_diffrn_reflns_theta_full 25.242
_diffrn_reflns_theta_max 27.66
_diffrn_reflns_theta_min 0.71
_diffrn_source 'sealed tube'
_diffrn_standards_number 0
_exptl_absorpt_coefficient_mu 0.192
_exptl_absorpt_correction_T_max 0.7456
_exptl_absorpt_correction_T_min 0.6505
_exptl_absorpt_correction_type multi-scan
_exptl_absorpt_process_details
;
SADABS-2008/1 (Bruker,2008) was used for absorption correction.
wR2(int) was 0.0874 before and 0.0658 after correction.
The Ratio of minimum to maximum transmission is 0.8725.
The \l/2 correction factor is 0.0015.
;
_exptl_crystal_colour '? light yellow'
_exptl_crystal_colour_modifier light
_exptl_crystal_colour_primary yellow
_exptl_crystal_density_diffrn 1.130
_exptl_crystal_description block
_exptl_crystal_F_000 3800
_exptl_crystal_size_max 0.434
_exptl_crystal_size_mid 0.343
_exptl_crystal_size_min 0.31
_refine_diff_density_max 0.645
_refine_diff_density_min -0.492
_refine_diff_density_rms 0.084
_refine_ls_extinction_coef 0.00025(18)
_refine_ls_extinction_expression Fc^*^=kFc[1+0.001xFc^2^\l^3^/sin(2\q)]^-1/4^
_refine_ls_extinction_method SHELXL
_refine_ls_goodness_of_fit_ref 1.406
_refine_ls_hydrogen_treatment constr
_refine_ls_matrix_type full
_refine_ls_number_parameters 331
_refine_ls_number_reflns 6811
_refine_ls_number_restraints 93
_refine_ls_restrained_S_all 1.799
_refine_ls_R_factor_all 0.1150
_refine_ls_R_factor_gt 0.0954
_refine_ls_shift/su_max 0.000
_refine_ls_shift/su_mean 0.000
_refine_ls_structure_factor_coef Fsqd
_refine_ls_weighting_details 'w=1/[\s^2^(Fo^2^)+(0.2000P)^2^] where P=(Fo^2^+2Fc^2^)/3'
_refine_ls_weighting_scheme calc
_refine_ls_wR_factor_gt 0.3324
_refine_ls_wR_factor_ref 0.3527
_reflns_Friedel_coverage 0.000
_reflns_number_gt 4642
_reflns_number_total 6811
_reflns_threshold_expression 'I > 2\s(I)'
_cod_data_source_file ja5041557_si_003.cif
_cod_data_source_block cmcm_2
_cod_database_code 4122289
_olex2_refinement_description
;
1. Fixed Uiso
 At 1.2 times of:
  All C(H) groups, All C(H,H) groups
 At 1.5 times of:
  All C(H,H,H) groups
2. Restrained distances
 F25-F21A \\sim F25-F23A \\sim F25-F25A_$1 \\sim F25-F25A \\sim F21A-F22A \\sim F21A-F25A_$1 -
 F21A-F25A \\sim F22A-F23A \\sim F22A-F25A_$1 \\sim F22A-F25A \\sim F23A-F25A_$1 \\sim F23A-F25A -
 F25A_$1-F25A
 with sigma of 0.04
 P2A-F25 \\sim P2A-F21A \\sim P2A-F22A \\sim P2A-F23A \\sim P2A-F25A_$1 \\sim P2A-F25A
 with sigma of 0.02
3. Others
 Sof(F25A)=1-FVAR(1)
 Sof(F25)=Sof(P2A)=Sof(F21A)=Sof(F22A)=Sof(F23A)=0.5*(1-FVAR(2))
 Sof(P2)=Sof(F21)=Sof(F23)=0.5*FVAR(2)
 Sof(F22)=Sof(F24)=FVAR(1)
 Fixed Sof: H3A(0.5) H3B(0.5) H20A(0.5) H20B(0.5) H20C(0.5)
4.a Secondary CH2 refined with riding coordinates:
 C3(H3A,H3B), C16(H16A,H16B)
4.b Aromatic/amide H refined with riding coordinates:
 C1(H1), C4(H4), C5(H5), C8(H8), C10(H10), C12(H12), C13(H13), C14(H14),
 C15(H15), C17(H17), C19(H19)
4.c Idealised Me refined as rotating group:
 C20(H20A,H20B,H20C)
;
_shelx_estimated_absorpt_t_max 0.943
_shelx_estimated_absorpt_t_min 0.921
_shelx_space_group_comment
;
The symmetry employed for this shelxl refinement is uniquely defined
by the following loop, which should always be used as a source of
symmetry information in preference to the above space-group names.
They are only intended as comments.
;
_shelxl_version_number 2013-3

loop_
_space_group_symop_operation_xyz
'x, y, z'
'-x, -y, z+1/2'
'-x, y, -z+1/2'
'x, -y, -z'
'x+1/2, y+1/2, z'
'-x+1/2, -y+1/2, z+1/2'
'-x+1/2, y+1/2, -z+1/2'
'x+1/2, -y+1/2, -z'
'-x, -y, -z'
'x, y, -z-1/2'
'x, -y, z-1/2'
'-x, y, z'
'-x+1/2, -y+1/2, -z'
'x+1/2, y+1/2, -z-1/2'
'x+1/2, -y+1/2, z-1/2'
'-x+1/2, y+1/2, z'

loop_
_atom_site_label
_atom_site_type_symbol
_atom_site_fract_x
_atom_site_fract_y
_atom_site_fract_z
_atom_site_U_iso_or_equiv
_atom_site_adp_type
_atom_site_occupancy
_atom_site_site_symmetry_order
_atom_site_calc_flag
_atom_site_refinement_flags_posn
_atom_site_refinement_flags_adp
_atom_site_refinement_flags_occupancy
_atom_site_disorder_assembly
_atom_site_disorder_group
C1 C -0.0660(2) 0.69714(11) 0.21815(17) 0.0696(8) Uani 1 1 d . . . . .
H1 H -0.1117 0.6973 0.1962 0.083 Uiso 1 1 calc R U . . .
C2 C 0.0000 0.69690(12) 0.1857(2) 0.0643(11) Uani 1 2 d S T P . .
C3 C 0.0000 0.69261(13) 0.1150(2) 0.0648(11) Uani 1 2 d S T P . .
H3A H -0.0445 0.7082 0.0977 0.078 Uiso 0.5 1 calc R U P . .
H3B H 0.0445 0.7082 0.0977 0.078 Uiso 0.5 1 calc R U P . .
C4 C -0.0640(2) 0.61894(11) 0.09209(18) 0.0715(9) Uani 1 1 d . . . . .
H4 H -0.1093 0.6359 0.0937 0.086 Uiso 1 1 calc R U . . .
C5 C -0.0654(2) 0.57102(10) 0.08368(18) 0.0704(9) Uani 1 1 d . . . . .
H5 H -0.1115 0.5553 0.0788 0.084 Uiso 1 1 calc R U . . .
C6 C 0.0000 0.54558(12) 0.08236(16) 0.0524(9) Uani 1 2 d S T P . .
C7 C 0.0000 0.49335(12) 0.07989(16) 0.0485(8) Uani 1 2 d S T P . .
C8 C 0.06604(16) 0.46879(9) 0.08021(12) 0.0505(6) Uani 1 1 d . . . . .
H8 H 0.1116 0.4855 0.0794 0.061 Uiso 1 1 calc R U . . .
C9 C 0.06666(16) 0.41988(9) 0.08176(12) 0.0518(6) Uani 1 1 d . . . . .
C10 C 0.0000 0.39581(13) 0.08295(17) 0.0530(9) Uani 1 2 d S T P . .
H10 H 0.0000 0.3625 0.0846 0.064 Uiso 1 2 calc R U P . .
C11 C 0.13757(17) 0.39342(9) 0.08510(12) 0.0533(7) Uani 1 1 d . . . . .
C12 C 0.20262(19) 0.41410(10) 0.10823(15) 0.0611(7) Uani 1 1 d . . . . .
H12 H 0.2029 0.4465 0.1189 0.073 Uiso 1 1 calc R U . . .
C13 C 0.26509(18) 0.38814(11) 0.11549(16) 0.0626(7) Uani 1 1 d . . . . .
H13 H 0.3087 0.4024 0.1315 0.075 Uiso 1 1 calc R U . . .
C14 C 0.20664(19) 0.32175(11) 0.07616(15) 0.0627(7) Uani 1 1 d . . . . .
H14 H 0.2087 0.2896 0.0647 0.075 Uiso 1 1 calc R U . . .
C15 C 0.14186(18) 0.34643(11) 0.06749(16) 0.0640(8) Uani 1 1 d . . . . .
H15 H 0.1000 0.3314 0.0495 0.077 Uiso 1 1 calc R U . . .
C16 C 0.33297(16) 0.31344(11) 0.11520(13) 0.0571(7) Uani 1 1 d . . . . .
H16A H 0.3779 0.3288 0.0984 0.068 Uiso 1 1 calc R U . . .
H16B H 0.3288 0.2818 0.0966 0.068 Uiso 1 1 calc R U . . .
C17 C 0.28606(19) 0.28494(11) 0.21785(14) 0.0648(8) Uani 1 1 d . . . . .
H17 H 0.2495 0.2675 0.1960 0.078 Uiso 1 1 calc R U . . .
C18 C 0.33812(17) 0.30974(10) 0.18551(13) 0.0561(7) Uani 1 1 d . . . . .
C19 C 0.3936(2) 0.33253(17) 0.21809(17) 0.0861(12) Uani 1 1 d . . . . .
H19 H 0.4319 0.3483 0.1962 0.103 Uiso 1 1 calc R U . . .
N1 N 0.0000 0.64203(11) 0.09800(17) 0.0597(9) Uani 1 2 d S T P . .
N2 N 0.26561(13) 0.34196(9) 0.09996(11) 0.0541(6) Uani 1 1 d . . . . .
C20 C 0.0000 0.1905(2) 0.0719(3) 0.0923(17) Uani 1 2 d S T P . .
H20A H -0.0255 0.1691 0.0434 0.138 Uiso 0.5 1 calc R U P A -1
H20B H -0.0257 0.1907 0.1120 0.138 Uiso 0.5 1 calc R U P A -1
H20C H 0.0512 0.1799 0.0778 0.138 Uiso 0.5 1 calc R U P A -1
C21 C 0.0000 0.23793(19) 0.0458(3) 0.0744(13) Uani 1 2 d S T P . .
N3 N 0.0000 0.27479(16) 0.0249(2) 0.0824(12) Uani 1 2 d S T P . .
P1 P 0.22683(5) 0.17271(3) 0.08909(5) 0.0705(4) Uani 1 1 d . . . . .
F11 F 0.29471(14) 0.20387(9) 0.06773(12) 0.0935(7) Uani 1 1 d . . . . .
F12 F 0.16027(14) 0.14059(8) 0.11160(13) 0.0935(7) Uani 1 1 d . . . . .
F13 F 0.18285(13) 0.18628(11) 0.02805(10) 0.0999(8) Uani 1 1 d . . . . .
F14 F 0.19028(13) 0.21613(8) 0.12282(11) 0.0873(7) Uani 1 1 d . . . . .
F15 F 0.27157(15) 0.15902(14) 0.14926(13) 0.1220(11) Uani 1 1 d . . . . .
F16 F 0.26365(15) 0.13013(8) 0.05169(16) 0.1026(8) Uani 1 1 d . . . . .
P2 P 0.0000 0.0906(3) 0.5679(3) 0.0699(13) Uani 0.576(10) 2 d S T P B 1
F21 F 0.0000 0.1439(3) 0.5914(5) 0.0693(18) Uani 0.576(10) 2 d S T P B 1
F22 F 0.0629(3) 0.0747(3) 0.6174(3) 0.0930(19) Uani 0.576(10) 1 d . . P B 1
F23 F 0.0000 0.0396(3) 0.5374(4) 0.101(3) Uani 0.576(10) 2 d S T P B 1
F24 F 0.0677(4) 0.10606(19) 0.5252(3) 0.124(3) Uani 0.576(10) 1 d . . P B 1
F25 F 0.0000 0.0857(4) 0.5065(4) 0.138(5) Uani 0.424(10) 2 d DS T P B 2
P2A P 0.0000 0.0821(4) 0.5786(5) 0.098(4) Uani 0.424(10) 2 d DS T P B 2
F21A F 0.0000 0.1362(5) 0.5782(9) 0.147(10) Uani 0.424(10) 2 d DS T P B 2
F22A F 0.0000 0.0841(6) 0.6501(6) 0.31(2) Uani 0.424(10) 2 d DS T P B 2
F23A F 0.0000 0.0291(5) 0.5740(8) 0.161(7) Uani 0.424(10) 2 d DS T P B 2
F25A F -0.0782(5) 0.0828(4) 0.5833(7) 0.270(14) Uani 0.424(10) 1 d D . P B 2

loop_
_atom_site_aniso_label
_atom_site_aniso_U_11
_atom_site_aniso_U_22
_atom_site_aniso_U_33
_atom_site_aniso_U_23
_atom_site_aniso_U_13
_atom_site_aniso_U_12
C1 0.0719(19) 0.0471(15) 0.090(2) 0.0031(14) -0.0038(16) 0.0125(13)
C2 0.070(3) 0.0266(15) 0.096(3) 0.0036(17) 0.000 0.000
C3 0.083(3) 0.0353(18) 0.076(3) 0.0072(17) 0.000 0.000
C4 0.075(2) 0.0399(14) 0.099(2) 0.0052(14) -0.0164(17) 0.0050(13)
C5 0.073(2) 0.0407(14) 0.097(2) -0.0032(13) -0.0245(17) 0.0031(13)
C6 0.075(3) 0.0371(17) 0.0454(17) 0.0044(13) 0.000 0.000
C7 0.060(2) 0.0383(17) 0.0469(17) 0.0033(13) 0.000 0.000
C8 0.0541(15) 0.0440(13) 0.0534(13) 0.0052(10) -0.0066(11) -0.0037(11)
C9 0.0599(16) 0.0431(13) 0.0522(13) 0.0047(10) -0.0052(11) 0.0026(11)
C10 0.068(2) 0.0360(17) 0.055(2) 0.0027(14) 0.000 0.000
C11 0.0635(17) 0.0446(13) 0.0520(13) 0.0068(10) -0.0004(11) -0.0031(12)
C12 0.0671(17) 0.0432(14) 0.0729(18) 0.0044(12) -0.0016(14) -0.0016(12)
C13 0.0589(17) 0.0566(16) 0.0723(18) 0.0062(13) -0.0047(13) -0.0043(13)
C14 0.0643(18) 0.0534(16) 0.0704(18) -0.0046(12) -0.0032(14) 0.0037(13)
C15 0.0641(18) 0.0531(16) 0.0746(18) -0.0018(13) -0.0086(14) 0.0035(13)
C16 0.0583(16) 0.0565(15) 0.0565(15) 0.0027(11) -0.0005(12) 0.0085(12)
C17 0.085(2) 0.0517(15) 0.0577(16) -0.0027(12) -0.0007(15) -0.0089(14)
C18 0.0617(16) 0.0519(14) 0.0547(14) 0.0006(11) -0.0010(12) 0.0132(12)
C19 0.063(2) 0.133(3) 0.0620(18) 0.0070(19) -0.0005(16) -0.024(2)
N1 0.080(2) 0.0325(14) 0.0665(19) 0.0079(13) 0.000 0.000
N2 0.0573(14) 0.0512(12) 0.0537(12) 0.0030(9) -0.0021(10) 0.0048(10)
C20 0.080(4) 0.074(3) 0.123(5) 0.012(3) 0.000 0.000
C21 0.050(2) 0.073(3) 0.100(4) -0.020(3) 0.000 0.000
N3 0.086(3) 0.062(2) 0.100(3) -0.003(2) 0.000 0.000
P1 0.0697(6) 0.0662(6) 0.0756(6) 0.0032(4) -0.0131(4) -0.0102(4)
F11 0.0952(16) 0.0861(15) 0.0993(16) -0.0044(12) 0.0076(13) -0.0271(12)
F12 0.0847(14) 0.0787(14) 0.1171(18) 0.0068(12) 0.0028(13) -0.0209(11)
F13 0.0844(16) 0.149(2) 0.0664(13) -0.0020(13) -0.0077(10) 0.0025(14)
F14 0.1057(16) 0.0778(13) 0.0784(13) -0.0053(10) 0.0071(11) -0.0182(12)
F15 0.0919(18) 0.174(3) 0.0998(19) 0.0528(19) -0.0277(13) -0.0156(18)
F16 0.0989(17) 0.0712(13) 0.138(2) 0.0006(14) 0.0158(15) -0.0010(12)
P2 0.090(3) 0.065(2) 0.0550(15) -0.0139(14) 0.000 0.000
F21 0.053(3) 0.062(3) 0.093(4) -0.024(3) 0.000 0.000
F22 0.058(2) 0.112(4) 0.109(4) 0.012(3) -0.023(2) -0.004(2)
F23 0.123(5) 0.079(4) 0.101(5) -0.040(4) 0.000 0.000
F24 0.169(6) 0.095(4) 0.108(4) -0.024(3) 0.075(4) -0.020(3)
F25 0.228(15) 0.102(8) 0.085(6) -0.050(5) 0.000 0.000
P2A 0.112(6) 0.089(6) 0.094(7) -0.050(5) 0.000 0.000
F21A 0.172(16) 0.098(10) 0.169(17) -0.064(9) 0.000 0.000
F22A 0.69(7) 0.114(11) 0.133(13) -0.054(10) 0.000 0.000
F23A 0.228(16) 0.098(10) 0.157(14) -0.084(10) 0.000 0.000
F25A 0.255(18) 0.078(7) 0.48(3) -0.103(14) 0.25(2) -0.071(9)

loop_
_atom_type_symbol
_atom_type_description
_atom_type_scat_dispersion_real
_atom_type_scat_dispersion_imag
_atom_type_scat_source
C C 0.0033 0.0016 'International Tables Vol C Tables 4.2.6.8 and 6.1.1.4'
H H 0.0000 0.0000 'International Tables Vol C Tables 4.2.6.8 and 6.1.1.4'
F F 0.0171 0.0103 'International Tables Vol C Tables 4.2.6.8 and 6.1.1.4'
N N 0.0061 0.0033 'International Tables Vol C Tables 4.2.6.8 and 6.1.1.4'
P P 0.1023 0.0942 'International Tables Vol C Tables 4.2.6.8 and 6.1.1.4'

loop_
_geom_angle_atom_site_label_1
_geom_angle_atom_site_label_2
_geom_angle_atom_site_label_3
_geom_angle
_geom_angle_site_symmetry_1
_geom_angle_site_symmetry_3
C1 C1 H1 119.8 10_556 .
C1 C1 C2 120.4(2) 10_556 .
C2 C1 H1 119.8 . .
C1 C2 C1 119.2(5) . 12
C1 C2 C3 120.3(2) . .
C1 C2 C3 120.3(2) 12 .
C2 C3 H3A 109.9 . .
C2 C3 H3B 109.9 . .
H3A C3 H3B 108.3 . .
N1 C3 C2 108.9(3) . .
N1 C3 H3A 109.9 . .
N1 C3 H3B 109.9 . .
C5 C4 H4 119.4 . .
N1 C4 H4 119.4 . .
N1 C4 C5 121.2(3) . .
C4 C5 H5 119.8 . .
C4 C5 C6 120.3(3) . .
C6 C5 H5 119.8 . .
C5 C6 C5 116.9(4) 12 .
C5 C6 C7 121.57(18) 12 .
C5 C6 C7 121.57(18) . .
C8 C7 C6 120.40(16) 12 .
C8 C7 C6 120.39(16) . .
C8 C7 C8 119.1(3) . 12
C7 C8 H8 119.6 . .
C7 C8 C9 120.9(3) . .
C9 C8 H8 119.6 . .
C8 C9 C11 121.0(2) . .
C10 C9 C8 119.3(3) . .
C10 C9 C11 119.7(2) . .
C9 C10 C9 120.6(3) . 12
C9 C10 H10 119.7 . .
C9 C10 H10 119.7 12 .
C12 C11 C9 121.6(2) . .
C15 C11 C9 121.5(3) . .
C15 C11 C12 116.9(3) . .
C11 C12 H12 119.8 . .
C13 C12 C11 120.4(3) . .
C13 C12 H12 119.8 . .
C12 C13 H13 119.8 . .
N2 C13 C12 120.4(3) . .
N2 C13 H13 119.8 . .
C15 C14 H14 119.5 . .
N2 C14 H14 119.5 . .
N2 C14 C15 121.1(3) . .
C11 C15 H15 120.0 . .
C14 C15 C11 120.1(3) . .
C14 C15 H15 120.0 . .
H16A C16 H16B 108.5 . .
C18 C16 H16A 110.2 . .
C18 C16 H16B 110.2 . .
N2 C16 H16A 110.2 . .
N2 C16 H16B 110.2 . .
N2 C16 C18 107.8(2) . .
C17 C17 H17 119.7 10_556 .
C18 C17 C17 120.65(18) . 10_556
C18 C17 H17 119.7 . .
C17 C18 C16 120.1(3) . .
C17 C18 C19 118.8(3) . .
C19 C18 C16 121.1(3) . .
C18 C19 H19 119.8 . .
C19 C19 C18 120.45(19) 10_556 .
C19 C19 H19 119.8 10_556 .
C4 N1 C3 120.08(19) 12 .
C4 N1 C3 120.07(19) . .
C4 N1 C4 119.7(4) . 12
C13 N2 C16 118.5(2) . .
C14 N2 C13 121.0(3) . .
C14 N2 C16 120.3(3) . .
H20A C20 H20B 109.5 . .
H20A C20 H20C 109.5 . .
H20B C20 H20C 109.5 . .
C21 C20 H20A 109.5 . .
C21 C20 H20B 109.5 . .
C21 C20 H20C 109.5 . .
N3 C21 C20 179.4(6) . .
F11 P1 F12 178.42(15) . .
F11 P1 F13 90.55(15) . .
F11 P1 F16 87.59(14) . .
F12 P1 F16 91.76(14) . .
F13 P1 F12 90.87(14) . .
F13 P1 F16 88.61(17) . .
F14 P1 F11 90.98(13) . .
F14 P1 F12 89.73(13) . .
F14 P1 F13 88.91(14) . .
F14 P1 F16 177.12(16) . .
F15 P1 F11 88.93(15) . .
F15 P1 F12 89.64(15) . .
F15 P1 F13 179.20(18) . .
F15 P1 F14 91.70(18) . .
F15 P1 F16 90.8(2) . .
F21 P2 F22 93.2(5) . 12
F21 P2 F22 93.2(5) . .
F22 P2 F22 88.9(5) . 12
F23 P2 F21 174.1(7) . .
F23 P2 F22 91.0(5) . 12
F23 P2 F22 91.0(5) . .
F24 P2 F21 85.4(4) . .
F24 P2 F21 85.4(4) 12 .
F24 P2 F22 174.0(5) 12 .
F24 P2 F22 85.4(4) . .
F24 P2 F22 85.4(4) 12 12
F24 P2 F22 174.0(5) . 12
F24 P2 F23 90.8(4) . .
F24 P2 F23 90.8(4) 12 .
F24 P2 F24 100.3(7) 12 .
F21A P2A F25 85.9(9) . .
F22A P2A F25 174.1(10) . .
F22A P2A F21A 88.1(10) . .
F23A P2A F25 90.1(9) . .
F23A P2A F21A 176.0(11) . .
F23A P2A F22A 95.9(9) . .
F25A P2A F25 94.1(7) . .
F25A P2A F25 94.1(7) 12 .
F25A P2A F21A 89.2(6) . .
F25A P2A F21A 89.2(6) 12 .
F25A P2A F22A 85.8(7) . .
F25A P2A F22A 85.8(7) 12 .
F25A P2A F23A 91.1(6) . .
F25A P2A F23A 91.1(6) 12 .
F25A P2A F25A 171.5(14) 12 .

loop_
_geom_bond_atom_site_label_1
_geom_bond_atom_site_label_2
_geom_bond_distance
_geom_bond_site_symmetry_2
C1 C1 1.371(7) 10_556
C1 H1 0.9500 .
C1 C2 1.381(5) .
C2 C1 1.381(5) 12
C2 C3 1.527(7) .
C3 H3A 0.9900 .
C3 H3B 0.9900 .
C3 N1 1.487(5) .
C4 H4 0.9500 .
C4 C5 1.378(4) .
C4 N1 1.335(4) .
C5 H5 0.9500 .
C5 C6 1.386(4) .
C6 C5 1.386(4) 12
C6 C7 1.489(5) .
C7 C8 1.382(3) .
C7 C8 1.382(3) 12
C8 H8 0.9500 .
C8 C9 1.394(4) .
C9 C10 1.385(3) .
C9 C11 1.487(4) .
C10 C9 1.385(3) 12
C10 H10 0.9500 .
C11 C12 1.404(4) .
C11 C15 1.394(4) .
C12 H12 0.9500 .
C12 C13 1.357(4) .
C13 H13 0.9500 .
C13 N2 1.358(4) .
C14 H14 0.9500 .
C14 C15 1.377(4) .
C14 N2 1.314(4) .
C15 H15 0.9500 .
C16 H16A 0.9900 .
C16 H16B 0.9900 .
C16 C18 1.520(4) .
C16 N2 1.499(3) .
C17 C17 1.384(6) 10_556
C17 H17 0.9500 .
C17 C18 1.366(4) .
C18 C19 1.384(5) .
C19 C19 1.374(7) 10_556
C19 H19 0.9500 .
N1 C4 1.335(4) 12
C20 H20A 0.9800 .
C20 H20B 0.9800 .
C20 H20C 0.9800 .
C20 C21 1.464(8) .
C21 N3 1.143(7) .
P1 F11 1.581(2) .
P1 F12 1.586(2) .
P1 F13 1.583(2) .
P1 F14 1.579(3) .
P1 F15 1.575(3) .
P1 F16 1.600(3) .
P2 F21 1.600(11) .
P2 F22 1.622(7) .
P2 F22 1.622(7) 12
P2 F23 1.593(10) .
P2 F24 1.591(7) .
P2 F24 1.591(7) 12
F25 P2A 1.554(12) .
P2A F21A 1.543(14) .
P2A F22A 1.542(12) .
P2A F23A 1.513(13) .
P2A F25A 1.414(10) .
P2A F25A 1.414(10) 12

loop_
_smtbx_masks_void_nr
_smtbx_masks_void_average_x
_smtbx_masks_void_average_y
_smtbx_masks_void_average_z
_smtbx_masks_void_volume
_smtbx_masks_void_count_electrons
1 -0.065 -0.176 -0.973 4135.0 608.9
